data_4038848
loop_
_publ_author_name
'Yuan, Jinping'
'Jain, Pankaj'
'Antilla, Jon C.'

_publ_section_title
;
 Bi(cyclopentyl)diol-Derived Boronates in Highly Enantioselective Chiral
 Phosphoric Acid-Catalyzed Allylation, Propargylation and Crotylation of
 Aldehydes.
;
_journal_name_full 'The Journal of organic chemistry'
_journal_paper_doi 10.1021/acs.joc.0c01646
_journal_year 2020
_chemical_absolute_configuration ad
_chemical_formula_moiety 'C18 H22 N2 O6'
_chemical_formula_sum 'C18 H22 N2 O6'
_chemical_formula_weight 362.37
_space_group_crystal_system orthorhombic
_space_group_IT_number 19
_space_group_name_Hall 'P 2ac 2ab'
_space_group_name_H-M_alt 'P 21 21 21'
_atom_sites_solution_hydrogens mixed
_atom_sites_solution_primary dual
_audit_creation_date 2018-12-06
_audit_creation_method
;
Olex2 1.2
(compiled 2018.05.29 svn.r3508 for OlexSys, GUI svn.r5506)
;
_cell_angle_alpha 90
_cell_angle_beta 90
_cell_angle_gamma 90
_cell_formula_units_Z 4
_cell_length_a 5.92100(10)
_cell_length_b 9.65970(10)
_cell_length_c 32.1824(5)
_cell_measurement_reflns_used 9205
_cell_measurement_temperature 200.00(10)
_cell_measurement_theta_max 73.6040
_cell_measurement_theta_min 2.7210
_cell_volume 1840.68(5)
_computing_cell_refinement 'CrysAlisPro 1.171.39.45g (Rigaku OD, 2018)'
_computing_data_collection 'CrysAlisPro 1.171.39.45g (Rigaku OD, 2018)'
_computing_data_reduction 'CrysAlisPro 1.171.39.45g (Rigaku OD, 2018)'
_computing_molecular_graphics 'Olex2 (Dolomanov et al., 2009)'
_computing_publication_material 'Olex2 (Dolomanov et al., 2009)'
_computing_structure_refinement 'ShelXL (Sheldrick, 2015)'
_computing_structure_solution 'ShelXT (Sheldrick, 2015)'
_diffrn_ambient_environment N~2~
_diffrn_ambient_temperature 200.00(10)
_diffrn_detector 'CCD plate'
_diffrn_detector_type HyPix
_diffrn_measured_fraction_theta_full 1.000
_diffrn_measured_fraction_theta_max 0.966
_diffrn_measurement_details
;
List of Runs (angles in degrees, time in seconds):

  # Type    Start    End  Width  t~exp~   \w     \q     \k     \f   Frames
--------------------------------------------------------------------------
  1  \w      0.00  83.00   0.50    0.10    --   45.87-103.00-130.00  166
  2  \w   -119.00 -27.00   0.50    0.40    -- -100.00  65.00-116.00  184
  3  \w   -173.00 -83.00   0.50    0.40    -- -100.00-103.00-130.00  180
  4  \w     84.00 175.00   0.50    0.40    --  101.75  61.00  96.00  182
  5  \w   -119.00 -73.00   0.50    0.10    --  -45.87-125.00 -60.00   92
  6  \w   -119.00 -73.00   0.50    0.10    --  -45.87-125.00-120.00   92
  7  \w   -119.00 -73.00   0.50    0.10    --  -45.87-125.00 -90.00   92
  8  \w     20.00  95.00   0.50    0.10    --   45.87-125.00-180.00  150
  9  \w   -114.00 -27.00   0.50    0.40    -- -100.00  45.00   0.00  174
 10  \w   -173.00 -78.00   0.50    0.40    -- -100.00 -94.00-180.00  190
 11  \w   -117.00 -27.00   0.50    0.40    -- -100.00 125.00  90.00  180
 12  \w     29.00 109.00   0.50    0.40    --  101.75 -94.00-120.00  160
 13  \w   -119.00 -28.00   0.50    0.10    --  -45.87 -61.00 -42.00  182
 14  \w   -119.00 -30.00   0.50    0.10    --  -45.87 -57.00-150.00  178
 15  \w     29.00 119.00   0.50    0.10    --   45.87  61.00  96.00  180
 16  \w   -175.00-130.00   0.50    0.40    -- -100.00 -30.00  30.00   90
 17  \w   -173.00 -82.00   0.50    0.40    -- -100.00 -61.00 -90.00  182
;
_diffrn_measurement_device 'four-circle diffractometer'
_diffrn_measurement_device_type 'ROD, Synergy Custom system, HyPix'
_diffrn_measurement_method '\w scans'
_diffrn_orient_matrix_type 'CrysAlisPro convention (1999,Acta A55,543-557)'
_diffrn_orient_matrix_UB_11 -0.0438279000
_diffrn_orient_matrix_UB_12 0.1012907000
_diffrn_orient_matrix_UB_13 -0.0360848000
_diffrn_orient_matrix_UB_21 0.2453901000
_diffrn_orient_matrix_UB_22 0.0520745000
_diffrn_orient_matrix_UB_23 0.0030641000
_diffrn_orient_matrix_UB_31 0.0745614000
_diffrn_orient_matrix_UB_32 -0.1115864000
_diffrn_orient_matrix_UB_33 -0.0313218000
_diffrn_radiation_monochromator mirror
_diffrn_radiation_probe x-ray
_diffrn_radiation_type CuK\a
_diffrn_radiation_wavelength 1.54184
_diffrn_reflns_av_R_equivalents 0.0263
_diffrn_reflns_av_unetI/netI 0.0167
_diffrn_reflns_Laue_measured_fraction_full 1.000
_diffrn_reflns_Laue_measured_fraction_max 0.966
_diffrn_reflns_limit_h_max 6
_diffrn_reflns_limit_h_min -7
_diffrn_reflns_limit_k_max 11
_diffrn_reflns_limit_k_min -11
_diffrn_reflns_limit_l_max 33
_diffrn_reflns_limit_l_min -39
_diffrn_reflns_number 17029
_diffrn_reflns_point_group_measured_fraction_full 0.999
_diffrn_reflns_point_group_measured_fraction_max 0.958
_diffrn_reflns_theta_full 67.684
_diffrn_reflns_theta_max 74.395
_diffrn_reflns_theta_min 2.746
_diffrn_source 'Rotating-anode X-ray tube'
_diffrn_source_type 'Rigaku (Cu) X-ray Source'
_exptl_absorpt_coefficient_mu 0.826
_exptl_absorpt_correction_T_max 1.00000
_exptl_absorpt_correction_T_min 0.71141
_exptl_absorpt_correction_type multi-scan
_exptl_absorpt_process_details
;
CrysAlisPro 1.171.39.45g (Rigaku Oxford Diffraction, 2018)
Empirical absorption correction using spherical harmonics,
 implemented in SCALE3 ABSPACK scaling algorithm.
;
_exptl_crystal_colour colourless
_exptl_crystal_colour_primary colourless
_exptl_crystal_density_diffrn 1.308
_exptl_crystal_description block
_exptl_crystal_F_000 768
_exptl_crystal_size_max 0.2
_exptl_crystal_size_mid 0.1
_exptl_crystal_size_min 0.1
_refine_diff_density_max 0.106
_refine_diff_density_min -0.195
_refine_diff_density_rms 0.035
_refine_ls_abs_structure_details
;
 Flack x determined using 1238 quotients [(I+)-(I-)]/[(I+)+(I-)]
 (Parsons, Flack and Wagner, Acta Cryst. B69 (2013) 249-259).
;
_refine_ls_abs_structure_Flack 0.01(7)
_refine_ls_extinction_method none
_refine_ls_goodness_of_fit_ref 1.078
_refine_ls_hydrogen_treatment mixed
_refine_ls_matrix_type full
_refine_ls_number_parameters 244
_refine_ls_number_reflns 3598
_refine_ls_number_restraints 0
_refine_ls_restrained_S_all 1.078
_refine_ls_R_factor_all 0.0368
_refine_ls_R_factor_gt 0.0324
_refine_ls_shift/su_max 0.000
_refine_ls_shift/su_mean 0.000
_refine_ls_structure_factor_coef Fsqd
_refine_ls_weighting_details 'w=1/[\s^2^(Fo^2^)+(0.0476P)^2^+0.1159P] where P=(Fo^2^+2Fc^2^)/3'
_refine_ls_weighting_scheme calc
_refine_ls_wR_factor_gt 0.0826
_refine_ls_wR_factor_ref 0.0878
_reflns_Friedel_coverage 0.688
_reflns_Friedel_fraction_full 0.999
_reflns_Friedel_fraction_max 0.946
_reflns_number_gt 3232
_reflns_number_total 3598
_reflns_threshold_expression 'I > 2\s(I)'
_cod_data_source_file jo0c01646_si_002.cif
_cod_data_source_block yjp_frxl
_cod_database_code 4038848
_shelx_shelxl_version_number 2018/3
_shelx_space_group_comment
;
The symmetry employed for this shelxl refinement is uniquely defined
by the following loop, which should always be used as a source of
symmetry information in preference to the above space-group names.
They are only intended as comments.
;
_shelx_estimated_absorpt_t_max 0.922
_shelx_estimated_absorpt_t_min 0.852
_reflns_odcompleteness_completeness 99.95
_reflns_odcompleteness_iscentric 1
_reflns_odcompleteness_theta 66.97
_olex2_refinement_description
;
1. Fixed Uiso
 At 1.2 times of:
  All C(H) groups, All C(H,H) groups
 At 1.5 times of:
  All C(H,H,H) groups
2.a Ternary CH refined with riding coordinates:
 C18(H18), C7(H7), C1(H1)
2.b Secondary CH2 refined with riding coordinates:
 C6(H6A,H6B), C4(H4A,H4B), C2(H2A,H2B), C3(H3A,H3B), C5(H5A,H5B)
2.c Aromatic/amide H refined with riding coordinates:
 C17(H17), C13(H13), C15(H15), C9(H9)
2.d Idealised Me refined as rotating group:
 C8(H8A,H8B,H8C)
;
_olex2_submission_special_instructions 'No special instructions were received'
_oxdiff_exptl_absorpt_empirical_details
;
Empirical correction (ABSPACK) includes:
- Absorption correction using spherical harmonics
- Frame scaling
;
_oxdiff_exptl_absorpt_empirical_full_max 1.548
_oxdiff_exptl_absorpt_empirical_full_min 0.736

loop_
_space_group_symop_operation_xyz
'x, y, z'
'-x+1/2, -y, z+1/2'
'-x, y+1/2, -z+1/2'
'x+1/2, -y+1/2, -z'

loop_
_atom_site_label
_atom_site_type_symbol
_atom_site_fract_x
_atom_site_fract_y
_atom_site_fract_z
_atom_site_U_iso_or_equiv
_atom_site_adp_type
_atom_site_occupancy
_atom_site_site_symmetry_order
_atom_site_calc_flag
_atom_site_refinement_flags_posn
_atom_site_refinement_flags_adp
_atom_site_refinement_flags_occupancy
_atom_site_disorder_assembly
_atom_site_disorder_group
O2 O 0.4859(2) 0.64960(15) 0.35324(4) 0.0551(4) Uani 1 1 d . . . . .
O5 O 1.1756(3) 0.85755(17) 0.22297(5) 0.0663(4) Uani 1 1 d . . . . .
O1 O 0.2249(3) 0.53927(17) 0.31411(5) 0.0665(4) Uani 1 1 d . . . . .
O6 O 1.1097(3) 0.8840(2) 0.28839(6) 0.0828(6) Uani 1 1 d . . . . .
O4 O 0.6539(4) 0.6031(2) 0.13776(5) 0.0808(5) Uani 1 1 d . . . . .
N1 N 1.0593(3) 0.84092(17) 0.25393(6) 0.0545(4) Uani 1 1 d . . . . .
O3 O 0.3497(4) 0.5198(2) 0.16492(5) 0.0880(6) Uani 1 1 d . . . . .
N2 N 0.5277(4) 0.58327(19) 0.16699(6) 0.0644(5) Uani 1 1 d . . . . .
C17 C 0.7285(3) 0.72931(18) 0.28524(6) 0.0449(4) Uani 1 1 d . . . . .
H17 H 0.776354 0.760110 0.311164 0.054 Uiso 1 1 calc R . . . .
C11 C 0.3951(3) 0.6075(2) 0.31754(6) 0.0504(4) Uani 1 1 d . . . . .
C14 C 0.5943(4) 0.63778(19) 0.20795(6) 0.0491(4) Uani 1 1 d . . . . .
C12 C 0.5324(3) 0.65127(18) 0.28106(6) 0.0448(4) Uani 1 1 d . . . . .
C16 C 0.8505(3) 0.75983(17) 0.24967(6) 0.0458(4) Uani 1 1 d . . . . .
C13 C 0.4645(4) 0.60544(18) 0.24209(6) 0.0478(4) Uani 1 1 d . . . . .
H13 H 0.333150 0.553600 0.239107 0.057 Uiso 1 1 calc R . . . .
C15 C 0.7882(3) 0.71552(18) 0.21062(6) 0.0488(4) Uani 1 1 d . . . . .
H15 H 0.873208 0.737164 0.187207 0.059 Uiso 1 1 calc R . . . .
C9 C 0.4839(4) 0.8136(2) 0.43086(7) 0.0607(5) Uani 1 1 d . . . . .
H9 H 0.569796 0.853538 0.409844 0.073 Uiso 1 1 calc R . . . .
C18 C 0.3978(4) 0.5916(2) 0.39233(6) 0.0572(5) Uani 1 1 d . . . . .
H18 H 0.272554 0.529069 0.385686 0.069 Uiso 1 1 calc R . . . .
C7 C 0.3053(4) 0.7118(3) 0.41816(7) 0.0626(5) Uani 1 1 d . . . . .
H7 H 0.241958 0.672356 0.443670 0.075 Uiso 1 1 calc R . . . .
C1 C 0.5880(4) 0.5068(2) 0.41134(6) 0.0582(5) Uani 1 1 d . . . . .
H1 H 0.712171 0.570065 0.418049 0.070 Uiso 1 1 calc R . . . .
C6 C 0.5135(5) 0.4361(3) 0.45158(8) 0.0820(8) Uani 1 1 d . . . . .
H6A H 0.477055 0.506306 0.472075 0.098 Uiso 1 1 calc R . . . .
H6B H 0.377826 0.382678 0.446299 0.098 Uiso 1 1 calc R . . . .
C4 C 0.7706(5) 0.2334(3) 0.43779(8) 0.0803(7) Uani 1 1 d . . . . .
H4A H 0.891112 0.177817 0.449551 0.096 Uiso 1 1 calc R . . . .
H4B H 0.645348 0.172508 0.431213 0.096 Uiso 1 1 calc R . . . .
C2 C 0.6768(5) 0.3995(3) 0.38069(7) 0.0759(7) Uani 1 1 d . . . . .
H2A H 0.550823 0.344724 0.370636 0.091 Uiso 1 1 calc R . . . .
H2B H 0.741937 0.447240 0.357035 0.091 Uiso 1 1 calc R . . . .
C8 C 0.1127(4) 0.7860(3) 0.39544(9) 0.0782(7) Uani 1 1 d . . . . .
H8A H 0.041631 0.850514 0.413974 0.117 Uiso 1 1 calc GR . . . .
H8B H 0.003692 0.719144 0.386237 0.117 Uiso 1 1 calc GR . . . .
H8C H 0.172257 0.834774 0.371867 0.117 Uiso 1 1 calc GR . . . .
C3 C 0.8524(6) 0.3032(3) 0.39885(9) 0.0845(8) Uani 1 1 d . . . . .
H3A H 0.891073 0.233273 0.378419 0.101 Uiso 1 1 calc R . . . .
H3B H 0.988120 0.355531 0.405060 0.101 Uiso 1 1 calc R . . . .
C10 C 0.5286(6) 0.8507(3) 0.46905(8) 0.0817(8) Uani 1 1 d . . . . .
C5 C 0.6955(6) 0.3408(3) 0.46908(8) 0.0897(9) Uani 1 1 d . . . . .
H5A H 0.824701 0.395831 0.477444 0.108 Uiso 1 1 calc R . . . .
H5B H 0.637382 0.294392 0.493580 0.108 Uiso 1 1 calc R . . . .
H10A H 0.658(5) 0.919(3) 0.4774(9) 0.095(9) Uiso 1 1 d . . . . .
H10B H 0.450(6) 0.805(4) 0.4926(11) 0.116(12) Uiso 1 1 d . . . . .

loop_
_atom_site_aniso_label
_atom_site_aniso_U_11
_atom_site_aniso_U_22
_atom_site_aniso_U_33
_atom_site_aniso_U_23
_atom_site_aniso_U_13
_atom_site_aniso_U_12
O2 0.0567(8) 0.0650(8) 0.0437(7) 0.0012(6) 0.0052(6) -0.0217(7)
O5 0.0525(8) 0.0752(10) 0.0713(9) 0.0188(8) 0.0136(7) -0.0006(8)
O1 0.0607(9) 0.0775(10) 0.0615(9) -0.0054(7) 0.0030(7) -0.0286(8)
O6 0.0814(11) 0.0889(12) 0.0780(11) -0.0221(9) 0.0166(9) -0.0428(10)
O4 0.1113(14) 0.0850(11) 0.0463(8) -0.0056(8) 0.0061(9) 0.0050(11)
N1 0.0508(10) 0.0482(8) 0.0646(10) 0.0047(8) 0.0111(8) -0.0037(7)
O3 0.1130(15) 0.0888(12) 0.0620(10) -0.0045(9) -0.0185(10) -0.0318(12)
N2 0.0896(14) 0.0543(10) 0.0492(9) 0.0002(8) -0.0076(10) 0.0029(10)
C17 0.0482(10) 0.0405(8) 0.0459(9) -0.0005(7) 0.0030(8) -0.0018(8)
C11 0.0521(10) 0.0491(9) 0.0499(10) -0.0019(8) 0.0010(9) -0.0102(8)
C14 0.0631(11) 0.0410(8) 0.0433(9) 0.0004(7) -0.0032(8) 0.0073(8)
C12 0.0497(9) 0.0378(8) 0.0469(9) 0.0004(7) 0.0013(8) -0.0004(7)
C16 0.0465(10) 0.0364(8) 0.0544(10) 0.0024(7) 0.0066(8) 0.0023(7)
C13 0.0528(10) 0.0378(8) 0.0529(10) -0.0008(7) -0.0036(8) -0.0004(8)
C15 0.0580(11) 0.0409(8) 0.0475(10) 0.0051(7) 0.0056(9) 0.0085(8)
C9 0.0607(12) 0.0660(12) 0.0554(11) -0.0007(10) 0.0017(10) 0.0022(10)
C18 0.0590(12) 0.0672(12) 0.0454(10) 0.0040(9) 0.0094(9) -0.0200(10)
C7 0.0572(12) 0.0794(14) 0.0512(11) 0.0054(10) 0.0099(10) -0.0076(11)
C1 0.0615(12) 0.0631(12) 0.0500(11) 0.0002(9) 0.0066(9) -0.0155(10)
C6 0.0868(18) 0.102(2) 0.0568(13) 0.0184(13) 0.0126(13) 0.0041(16)
C4 0.0915(19) 0.0744(15) 0.0750(16) 0.0100(13) -0.0092(14) -0.0054(14)
C2 0.105(2) 0.0667(13) 0.0561(12) 0.0021(11) 0.0128(13) -0.0002(14)
C8 0.0552(12) 0.0996(18) 0.0797(16) 0.0015(14) 0.0061(12) -0.0020(13)
C3 0.101(2) 0.0752(15) 0.0779(16) 0.0005(13) 0.0163(16) 0.0079(16)
C10 0.099(2) 0.0817(17) 0.0640(15) -0.0056(13) -0.0069(14) -0.0045(17)
C5 0.097(2) 0.113(2) 0.0594(14) 0.0177(15) 0.0020(14) 0.0099(19)

loop_
_atom_type_symbol
_atom_type_description
_atom_type_scat_dispersion_real
_atom_type_scat_dispersion_imag
_atom_type_scat_source
C C 0.0181 0.0091 'International Tables Vol C Tables 4.2.6.8 and 6.1.1.4'
H H 0.0000 0.0000 'International Tables Vol C Tables 4.2.6.8 and 6.1.1.4'
N N 0.0311 0.0180 'International Tables Vol C Tables 4.2.6.8 and 6.1.1.4'
O O 0.0492 0.0322 'International Tables Vol C Tables 4.2.6.8 and 6.1.1.4'

loop_
_geom_angle_atom_site_label_1
_geom_angle_atom_site_label_2
_geom_angle_atom_site_label_3
_geom_angle
_geom_angle_site_symmetry_1
_geom_angle_site_symmetry_3
_geom_angle_publ_flag
C11 O2 C18 118.55(15) . . ?
O5 N1 C16 117.91(17) . . ?
O6 N1 O5 123.93(18) . . ?
O6 N1 C16 118.12(16) . . ?
O4 N2 O3 124.6(2) . . ?
O4 N2 C14 118.1(2) . . ?
O3 N2 C14 117.34(19) . . ?
C12 C17 H17 121.0 . . ?
C16 C17 H17 121.0 . . ?
C16 C17 C12 118.09(17) . . ?
O2 C11 C12 111.92(16) . . ?
O1 C11 O2 125.53(18) . . ?
O1 C11 C12 122.53(18) . . ?
C13 C14 N2 118.92(18) . . ?
C15 C14 N2 118.35(18) . . ?
C15 C14 C13 122.69(17) . . ?
C17 C12 C11 122.23(17) . . ?
C13 C12 C17 120.08(17) . . ?
C13 C12 C11 117.61(17) . . ?
C17 C16 N1 118.36(17) . . ?
C15 C16 N1 118.40(17) . . ?
C15 C16 C17 123.23(18) . . ?
C14 C13 C12 119.13(18) . . ?
C14 C13 H13 120.4 . . ?
C12 C13 H13 120.4 . . ?
C14 C15 C16 116.77(17) . . ?
C14 C15 H15 121.6 . . ?
C16 C15 H15 121.6 . . ?
C7 C9 H9 117.3 . . ?
C10 C9 H9 117.3 . . ?
C10 C9 C7 125.3(2) . . ?
O2 C18 H18 108.4 . . ?
O2 C18 C7 107.58(17) . . ?
O2 C18 C1 106.62(16) . . ?
C7 C18 H18 108.4 . . ?
C1 C18 H18 108.4 . . ?
C1 C18 C7 117.09(18) . . ?
C9 C7 C18 113.16(18) . . ?
C9 C7 H7 107.3 . . ?
C9 C7 C8 110.4(2) . . ?
C18 C7 H7 107.3 . . ?
C18 C7 C8 111.2(2) . . ?
C8 C7 H7 107.3 . . ?
C18 C1 H1 107.9 . . ?
C18 C1 C6 111.54(19) . . ?
C18 C1 C2 111.18(18) . . ?
C6 C1 H1 107.9 . . ?
C2 C1 H1 107.9 . . ?
C2 C1 C6 110.1(2) . . ?
C1 C6 H6A 109.2 . . ?
C1 C6 H6B 109.2 . . ?
H6A C6 H6B 107.9 . . ?
C5 C6 C1 112.2(2) . . ?
C5 C6 H6A 109.2 . . ?
C5 C6 H6B 109.2 . . ?
H4A C4 H4B 108.2 . . ?
C3 C4 H4A 109.7 . . ?
C3 C4 H4B 109.7 . . ?
C3 C4 C5 110.0(2) . . ?
C5 C4 H4A 109.7 . . ?
C5 C4 H4B 109.7 . . ?
C1 C2 H2A 108.8 . . ?
C1 C2 H2B 108.8 . . ?
H2A C2 H2B 107.7 . . ?
C3 C2 C1 113.9(2) . . ?
C3 C2 H2A 108.8 . . ?
C3 C2 H2B 108.8 . . ?
C7 C8 H8A 109.5 . . ?
C7 C8 H8B 109.5 . . ?
C7 C8 H8C 109.5 . . ?
H8A C8 H8B 109.5 . . ?
H8A C8 H8C 109.5 . . ?
H8B C8 H8C 109.5 . . ?
C4 C3 C2 112.1(3) . . ?
C4 C3 H3A 109.2 . . ?
C4 C3 H3B 109.2 . . ?
C2 C3 H3A 109.2 . . ?
C2 C3 H3B 109.2 . . ?
H3A C3 H3B 107.9 . . ?
C9 C10 H10A 124.2(16) . . ?
C9 C10 H10B 120(2) . . ?
H10A C10 H10B 115(3) . . ?
C6 C5 H5A 109.2 . . ?
C6 C5 H5B 109.2 . . ?
C4 C5 C6 112.1(2) . . ?
C4 C5 H5A 109.2 . . ?
C4 C5 H5B 109.2 . . ?
H5A C5 H5B 107.9 . . ?

loop_
_geom_bond_atom_site_label_1
_geom_bond_atom_site_label_2
_geom_bond_distance
_geom_bond_site_symmetry_2
_geom_bond_publ_flag
O2 C11 1.332(2) . ?
O2 C18 1.472(2) . ?
O5 N1 1.222(2) . ?
O1 C11 1.209(2) . ?
O6 N1 1.222(2) . ?
O4 N2 1.217(3) . ?
N1 C16 1.470(2) . ?
O3 N2 1.221(3) . ?
N2 C14 1.473(3) . ?
C17 H17 0.9300 . ?
C17 C12 1.391(3) . ?
C17 C16 1.385(3) . ?
C11 C12 1.489(3) . ?
C14 C13 1.377(3) . ?
C14 C15 1.375(3) . ?
C12 C13 1.390(3) . ?
C16 C15 1.378(3) . ?
C13 H13 0.9300 . ?
C15 H15 0.9300 . ?
C9 H9 0.9300 . ?
C9 C7 1.500(3) . ?
C9 C10 1.307(3) . ?
C18 H18 0.9800 . ?
C18 C7 1.530(3) . ?
C18 C1 1.521(3) . ?
C7 H7 0.9800 . ?
C7 C8 1.532(4) . ?
C1 H1 0.9800 . ?
C1 C6 1.529(3) . ?
C1 C2 1.524(3) . ?
C6 H6A 0.9700 . ?
C6 H6B 0.9700 . ?
C6 C5 1.525(4) . ?
C4 H4A 0.9700 . ?
C4 H4B 0.9700 . ?
C4 C3 1.503(4) . ?
C4 C5 1.512(4) . ?
C2 H2A 0.9700 . ?
C2 H2B 0.9700 . ?
C2 C3 1.513(4) . ?
C8 H8A 0.9600 . ?
C8 H8B 0.9600 . ?
C8 H8C 0.9600 . ?
C3 H3A 0.9700 . ?
C3 H3B 0.9700 . ?
C10 H10A 1.04(3) . ?
C10 H10B 1.00(4) . ?
C5 H5A 0.9700 . ?
C5 H5B 0.9700 . ?
